data_4079970
loop_
_publ_author_name
'Kwan Huang, Enrique'
'Cheung, Wai-Man'
'Sung, Herman H. Y.'
'Williams, Ian D.'
'Leung, Wa-Hung'

_publ_section_title
;
 Reactions of a Ruthenium(VI) Nitride with Rhodium(III) and Iridium(III)
 Aryl Complexes. Insertion of the Ru\\tb N Group into the Rh--C Bonds of
 Trimesitylrhodium(III)
;
_journal_issue 3
_journal_name_full Organometallics
_journal_page_first 733
_journal_paper_doi 10.1021/om301114p
_journal_volume 32
_journal_year 2013
_chemical_formula_moiety 'C59 H86 Cl2 Co Ir N3 O12 P3 Ru, 2(H2 O)'
_chemical_formula_sum 'C59 H90 Cl2 Co Ir N3 O14 P3 Ru'
_chemical_formula_weight 1581.35
_chemical_name_systematic
;
 ? 
;
_space_group_IT_number 14
_space_group_name_Hall '-P 2yn'
_symmetry_cell_setting monoclinic
_symmetry_space_group_name_Hall '-P 2yn'
_symmetry_space_group_name_H-M 'P 1 21/n 1'
_atom_sites_solution_hydrogens geom
_atom_sites_solution_primary direct
_atom_sites_solution_secondary difmap
_audit_creation_date 2011-10-11
_audit_creation_method
;
  Olex2 1.1-beta
  (compiled Sep 28 2011 20:31:00, GUI svn.r3868)
;
_cell_angle_alpha 90.00
_cell_angle_beta 100.786(3)
_cell_angle_gamma 90.00
_cell_formula_units_Z 4
_cell_length_a 13.1192(5)
_cell_length_b 20.7432(5)
_cell_length_c 25.3514(8)
_cell_measurement_reflns_used 5856
_cell_measurement_temperature 173.00(14)
_cell_measurement_theta_max 71.8823
_cell_measurement_theta_min 3.4266
_cell_volume 6777.1(4)
_computing_cell_refinement
;
CrysAlisPro, Agilent Technologies,
Version 1.171.35.15 (release 03-08-2011 CrysAlis171 .NET)
(compiled Aug  3 2011,13:03:54)
;
_computing_data_collection
;
CrysAlisPro, Agilent Technologies,
Version 1.171.35.15 (release 03-08-2011 CrysAlis171 .NET)
(compiled Aug  3 2011,13:03:54)
;
_computing_data_reduction
;
CrysAlisPro, Agilent Technologies,
Version 1.171.35.15 (release 03-08-2011 CrysAlis171 .NET)
(compiled Aug  3 2011,13:03:54)
;
_computing_molecular_graphics
;
O. V. Dolomanov, L. J. Bourhis, R. J. Gildea, J. A. K. Howard and H. Puschmann,
OLEX2: a complete structure solution, refinement and analysis program.
J. Appl. Cryst. (2009). 42, 339-341.
;
_computing_publication_material
;
O. V. Dolomanov, L. J. Bourhis, R. J. Gildea, J. A. K. Howard and H. Puschmann,
OLEX2: a complete structure solution, refinement and analysis program.
J. Appl. Cryst. (2009). 42, 339-341.
;
_computing_structure_refinement
;
XL, G.M. Sheldrick, Acta Cryst.
(2008). A64, 112-122
;
_computing_structure_solution 'SHELXS-97 (Sheldrick, 1990)'
_diffrn_ambient_temperature 173.00(14)
_diffrn_detector_area_resol_mean 15.9578
_diffrn_measured_fraction_theta_full 0.993
_diffrn_measured_fraction_theta_max 0.992
_diffrn_measurement_details
;
  1 omega   39.00   69.00   1.0000   46.5909
omega____ theta____ kappa____ phi______ frames
    -      110.0000  -38.0000   60.0000 30

  2 omega  -69.00   21.00   1.0000    5.0000
omega____ theta____ kappa____ phi______ frames
    -        0.0000  -57.0000   60.0000 90

  3 omega  -17.00   85.00   1.0000   46.5909
omega____ theta____ kappa____ phi______ frames
    -       55.0000  -99.0000   60.0000 102

  4 omega  -17.00   74.00   1.0000   46.5909
omega____ theta____ kappa____ phi______ frames
    -       55.0000  -99.0000  -90.0000 91

  5 omega   -3.00   75.00   1.0000   46.5909
omega____ theta____ kappa____ phi______ frames
    -       55.0000 -125.0000 -120.0000 78

  6 omega -134.00  -50.00   1.0000   46.5909
omega____ theta____ kappa____ phi______ frames
    -      -64.0000  -50.0000  120.0000 84

  7 omega   39.00   72.00   1.0000   46.5909
omega____ theta____ kappa____ phi______ frames
    -      110.0000  -25.0000  -60.0000 33

  8 omega   47.00  164.00   1.0000   46.5909
omega____ theta____ kappa____ phi______ frames
    -      110.0000    0.0000  150.0000 117

  9 omega   40.00   71.00   1.0000   46.5909
omega____ theta____ kappa____ phi______ frames
    -      110.0000  -38.0000   90.0000 31

 10 omega   38.00   71.00   1.0000   46.5909
omega____ theta____ kappa____ phi______ frames
    -      110.0000  -38.0000   30.0000 33

 11 omega   40.00   67.00   1.0000   46.5909
omega____ theta____ kappa____ phi______ frames
    -      110.0000  -38.0000 -150.0000 27

 12 omega   40.00   82.00   1.0000   46.5909
omega____ theta____ kappa____ phi______ frames
    -      110.0000  -50.0000    0.0000 42

 13 omega   37.00   67.00   1.0000   46.5909
omega____ theta____ kappa____ phi______ frames
    -      110.0000  -25.0000  150.0000 30

 14 omega   37.00   72.00   1.0000   46.5909
omega____ theta____ kappa____ phi______ frames
    -      110.0000  -25.0000  -90.0000 35

 15 omega   45.00   74.00   1.0000   46.5909
omega____ theta____ kappa____ phi______ frames
    -      110.0000 -111.0000 -150.0000 29

 16 omega   52.00  148.00   1.0000   46.5909
omega____ theta____ kappa____ phi______ frames
    -      110.0000  -92.0000   90.0000 96

 17 omega   43.00   68.00   1.0000   46.5909
omega____ theta____ kappa____ phi______ frames
    -      110.0000  -38.0000 -180.0000 25

 18 omega   45.00   83.00   1.0000   46.5909
omega____ theta____ kappa____ phi______ frames
    -      110.0000  -50.0000 -120.0000 38

 19 omega  124.00  149.00   1.0000   46.5909
omega____ theta____ kappa____ phi______ frames
    -      110.0000  -93.0000   12.0000 25

 20 omega   88.00  178.00   1.0000   46.5909
omega____ theta____ kappa____ phi______ frames
    -      110.0000   50.0000 -180.0000 90

 21 omega   51.00  135.00   1.0000   46.5909
omega____ theta____ kappa____ phi______ frames
    -      110.0000  -92.0000 -120.0000 84

 22 omega   29.00  125.00   1.0000   46.5909
omega____ theta____ kappa____ phi______ frames
    -       55.0000   77.0000  -30.0000 96

 23 omega   43.00  111.00   1.0000   46.5909
omega____ theta____ kappa____ phi______ frames
    -      110.0000  -93.0000   12.0000 68
;
_diffrn_measurement_device_type 'Xcalibur, Sapphire3, Gemini ultra'
_diffrn_measurement_method '\w scans'
_diffrn_orient_matrix_UB_11 -0.0381659000
_diffrn_orient_matrix_UB_12 0.0638055000
_diffrn_orient_matrix_UB_13 -0.0280194000
_diffrn_orient_matrix_UB_21 0.1130412000
_diffrn_orient_matrix_UB_22 0.0197560000
_diffrn_orient_matrix_UB_23 -0.0002346000
_diffrn_orient_matrix_UB_31 -0.0061363000
_diffrn_orient_matrix_UB_32 -0.0325035000
_diffrn_orient_matrix_UB_33 -0.0551761000
_diffrn_radiation_monochromator mirror
_diffrn_radiation_type 'Cu K\a'
_diffrn_radiation_wavelength 1.5418
_diffrn_reflns_av_R_equivalents 0.0879
_diffrn_reflns_av_unetI/netI 0.0940
_diffrn_reflns_limit_h_max 15
_diffrn_reflns_limit_h_min -15
_diffrn_reflns_limit_k_max 24
_diffrn_reflns_limit_k_min -24
_diffrn_reflns_limit_l_max 21
_diffrn_reflns_limit_l_min -30
_diffrn_reflns_number 41697
_diffrn_reflns_theta_full 66.50
_diffrn_reflns_theta_max 67.49
_diffrn_reflns_theta_min 3.55
_diffrn_source 'Enhance Ultra (Cu) X-ray Source'
_diffrn_source_current 40
_diffrn_source_voltage 50
_exptl_absorpt_coefficient_mu 9.299
_exptl_absorpt_correction_T_max 1.00000
_exptl_absorpt_correction_T_min 0.51392
_exptl_absorpt_correction_type multi-scan
_exptl_absorpt_process_details
;
CrysAlisPro, Agilent Technologies,
Version 1.171.35.15 (release 03-08-2011 CrysAlis171 .NET)
(compiled Aug  3 2011,13:03:54)
Empirical absorption correction using spherical harmonics,
 implemented in SCALE3 ABSPACK scaling algorithm.
;
_exptl_crystal_colour red
_exptl_crystal_density_diffrn 1.550
_exptl_crystal_density_method 'not measured'
_exptl_crystal_description bar
_exptl_crystal_F_000 3216
_exptl_crystal_size_max 0.20
_exptl_crystal_size_mid 0.07
_exptl_crystal_size_min 0.05
_refine_diff_density_max 1.983
_refine_diff_density_min -1.642
_refine_diff_density_rms 0.125
_refine_ls_extinction_method none
_refine_ls_goodness_of_fit_ref 1.024
_refine_ls_hydrogen_treatment constr
_refine_ls_matrix_type full
_refine_ls_number_parameters 784
_refine_ls_number_reflns 12140
_refine_ls_number_restraints 0
_refine_ls_restrained_S_all 1.024
_refine_ls_R_factor_all 0.0792
_refine_ls_R_factor_gt 0.0491
_refine_ls_shift/su_max 0.001
_refine_ls_shift/su_mean 0.000
_refine_ls_structure_factor_coef Fsqd
_refine_ls_weighting_details 'calc w=1/[\s^2^(Fo^2^)+(0.0251P)^2^+0.0000P] where P=(Fo^2^+2Fc^2^)/3'
_refine_ls_weighting_scheme calc
_refine_ls_wR_factor_gt 0.0945
_refine_ls_wR_factor_ref 0.1081
_reflns_number_gt 8725
_reflns_number_total 12140
_reflns_threshold_expression >2sigma(I)
_cod_data_source_file om301114p_si_001.cif
_cod_data_source_block erq33cult
_cod_depositor_comments
;
The following automatic conversions were performed:

'_symmetry_cell_setting' value 'Monoclinic' changed to 'monoclinic'
according to /home/saulius/struct/CIF-dictionaries/cif_core.dic
dictionary named 'cif_core.dic' version 2.4.2 from 2011-04-26.

Automatic conversion script
Id: cif_fix_values 1891 2012-01-12 08:04:46Z andrius 
;
_cod_original_sg_symbol_H-M P2(1)/n
_cod_database_code 4079970
_reflns_odcompleteness_completeness 99.63
_reflns_odcompleteness_iscentric 1
_reflns_odcompleteness_theta 68.13

loop_
_space_group_symop_id
_space_group_symop_operation_xyz
1 'x, y, z'
2 '-x+1/2, y+1/2, -z+1/2'
3 '-x, -y, -z'
4 'x-1/2, -y-1/2, z-1/2'

loop_
_atom_site_label
_atom_site_type_symbol
_atom_site_fract_x
_atom_site_fract_y
_atom_site_fract_z
_atom_site_U_iso_or_equiv
_atom_site_adp_type
_atom_site_occupancy
_atom_site_symmetry_multiplicity
_atom_site_calc_flag
_atom_site_refinement_flags
Ir1 Ir 0.51192(2) 0.137769(12) 0.224190(11) 0.02896(8) Uani 1 1 d .
Ru1 Ru 0.48201(4) 0.18609(2) 0.353328(19) 0.03028(12) Uani 1 1 d .
Co1 Co 0.49835(9) 0.34433(5) 0.44549(4) 0.0373(3) Uani 1 1 d .
Cl1 Cl 0.60450(14) 0.10556(8) 0.38344(6) 0.0395(4) Uani 1 1 d .
Cl2 Cl 0.34347(14) 0.11303(8) 0.35084(7) 0.0429(4) Uani 1 1 d .
P1 P 0.61505(14) 0.31345(8) 0.40120(7) 0.0349(4) Uani 1 1 d .
P2 P 0.48353(15) 0.24825(8) 0.47554(7) 0.0377(4) Uani 1 1 d .
P3 P 0.37789(15) 0.32472(8) 0.37721(7) 0.0395(4) Uani 1 1 d .
O1 O 0.6317(4) 0.3751(2) 0.3664(2) 0.0509(13) Uani 1 1 d .
O2 O 0.7271(4) 0.3059(2) 0.4373(2) 0.0492(13) Uani 1 1 d .
O3 O 0.5800(4) 0.2343(2) 0.52303(19) 0.0516(14) Uani 1 1 d .
O4 O 0.3878(4) 0.2392(2) 0.5061(2) 0.0510(13) Uani 1 1 d .
O5 O 0.2701(4) 0.3248(2) 0.3984(2) 0.0516(13) Uani 1 1 d .
O6 O 0.3550(4) 0.3829(2) 0.33677(19) 0.0511(14) Uani 1 1 d .
O7 O 0.5990(3) 0.2547(2) 0.36480(17) 0.0341(10) Uani 1 1 d .
O8 O 0.4767(4) 0.1945(2) 0.43534(17) 0.0372(11) Uani 1 1 d .
O9 O 0.3816(4) 0.2638(2) 0.34363(17) 0.0386(11) Uani 1 1 d .
O50 O 0.6629(4) 0.0013(2) 0.02579(19) 0.0505(13) Uani 1 1 d .
O60 O 0.5621(5) 0.4061(2) 0.1194(2) 0.0553(14) Uani 1 1 d .
O70 O 0.0409(4) 0.0686(2) 0.1455(2) 0.0490(13) Uani 1 1 d .
N1 N 0.4841(4) 0.1721(2) 0.28832(19) 0.0288(12) Uani 1 1 d .
N2 N 0.5304(4) 0.0451(2) 0.26316(19) 0.0265(11) Uani 1 1 d .
N3 N 0.6757(4) 0.1327(2) 0.26333(19) 0.0311(12) Uani 1 1 d .
C1 C 0.5906(7) 0.4232(4) 0.4752(3) 0.057(2) Uani 1 1 d .
H1 H 0.6579 0.4320 0.4683 0.068 Uiso 1 1 calc R
C2 C 0.5669(9) 0.3856(4) 0.5179(3) 0.072(3) Uani 1 1 d .
H2 H 0.6150 0.3643 0.5450 0.086 Uiso 1 1 calc R
C3 C 0.4570(9) 0.3860(4) 0.5122(4) 0.069(3) Uani 1 1 d .
H3 H 0.4186 0.3650 0.5355 0.083 Uiso 1 1 calc R
C4 C 0.4156(7) 0.4212(4) 0.4682(4) 0.060(2) Uani 1 1 d .
H4 H 0.3438 0.4285 0.4553 0.071 Uiso 1 1 calc R
C5 C 0.4967(7) 0.4449(3) 0.4452(3) 0.053(2) Uani 1 1 d .
H5 H 0.4892 0.4714 0.4142 0.064 Uiso 1 1 calc R
C11 C 0.7100(6) 0.3808(4) 0.3347(3) 0.050(2) Uani 1 1 d .
H11A H 0.6995 0.3480 0.3058 0.060 Uiso 1 1 calc R
H11B H 0.7794 0.3742 0.3573 0.060 Uiso 1 1 calc R
C12 C 0.7022(6) 0.4473(4) 0.3109(3) 0.055(2) Uani 1 1 d .
H12A H 0.6346 0.4525 0.2872 0.082 Uiso 1 1 calc R
H12B H 0.7575 0.4535 0.2903 0.082 Uiso 1 1 calc R
H12C H 0.7093 0.4793 0.3398 0.082 Uiso 1 1 calc R
C13 C 0.7740(7) 0.2459(4) 0.4533(4) 0.065(3) Uani 1 1 d .
H13A H 0.7317 0.2104 0.4344 0.078 Uiso 1 1 calc R
H13B H 0.7788 0.2398 0.4924 0.078 Uiso 1 1 calc R
C14 C 0.8788(9) 0.2449(6) 0.4399(4) 0.110(5) Uani 1 1 d .
H14A H 0.8731 0.2477 0.4009 0.166 Uiso 1 1 calc R
H14B H 0.9139 0.2047 0.4529 0.166 Uiso 1 1 calc R
H14C H 0.9188 0.2817 0.4570 0.166 Uiso 1 1 calc R
C15 C 0.6008(7) 0.1693(4) 0.5417(3) 0.065(2) Uani 1 1 d .
H15A H 0.6082 0.1410 0.5112 0.078 Uiso 1 1 calc R
H15B H 0.5423 0.1530 0.5576 0.078 Uiso 1 1 calc R
C16 C 0.6983(7) 0.1680(5) 0.5828(4) 0.080(3) Uani 1 1 d .
H16A H 0.7578 0.1753 0.5652 0.119 Uiso 1 1 calc R
H16B H 0.7054 0.1260 0.6007 0.119 Uiso 1 1 calc R
H16C H 0.6958 0.2020 0.6094 0.119 Uiso 1 1 calc R
C17 C 0.2953(6) 0.2028(4) 0.4822(3) 0.053(2) Uani 1 1 d .
H17A H 0.3007 0.1579 0.4957 0.063 Uiso 1 1 calc R
H17B H 0.2887 0.2017 0.4426 0.063 Uiso 1 1 calc R
C18 C 0.2025(7) 0.2348(5) 0.4968(4) 0.076(3) Uani 1 1 d .
H18A H 0.1393 0.2145 0.4770 0.114 Uiso 1 1 calc R
H18B H 0.2026 0.2807 0.4875 0.114 Uiso 1 1 calc R
H18C H 0.2046 0.2302 0.5354 0.114 Uiso 1 1 calc R
C19 C 0.1742(7) 0.3171(4) 0.3614(4) 0.064(2) Uani 1 1 d .
H19A H 0.1878 0.3157 0.3243 0.076 Uiso 1 1 calc R
H19B H 0.1415 0.2758 0.3686 0.076 Uiso 1 1 calc R
C20 C 0.1062(9) 0.3684(6) 0.3662(5) 0.130(5) Uani 1 1 d .
H20A H 0.1242 0.4057 0.3460 0.195 Uiso 1 1 calc R
H20B H 0.1123 0.3800 0.4041 0.195 Uiso 1 1 calc R
H20C H 0.0347 0.3551 0.3517 0.195 Uiso 1 1 calc R
C21 C 0.4031(6) 0.3912(4) 0.2910(3) 0.051(2) Uani 1 1 d .
H21A H 0.4355 0.3503 0.2828 0.061 Uiso 1 1 calc R
H21B H 0.4580 0.4245 0.2988 0.061 Uiso 1 1 calc R
C22 C 0.3238(7) 0.4113(4) 0.2444(3) 0.059(2) Uani 1 1 d .
H22A H 0.3561 0.4157 0.2127 0.089 Uiso 1 1 calc R
H22B H 0.2940 0.4528 0.2521 0.089 Uiso 1 1 calc R
H22C H 0.2688 0.3787 0.2374 0.089 Uiso 1 1 calc R
C31 C 0.4514(5) 0.0062(3) 0.2699(2) 0.0337(15) Uani 1 1 d .
H31 H 0.3823 0.0218 0.2607 0.040 Uiso 1 1 calc R
C32 C 0.4677(5) -0.0549(3) 0.2895(3) 0.0353(15) Uani 1 1 d .
H32 H 0.4101 -0.0807 0.2939 0.042 Uiso 1 1 calc R
C33 C 0.5672(5) -0.0798(3) 0.3031(3) 0.0344(15) Uani 1 1 d .
C34 C 0.6484(5) -0.0374(3) 0.2993(2) 0.0322(14) Uani 1 1 d .
H34 H 0.7181 -0.0514 0.3102 0.039 Uiso 1 1 calc R
C35 C 0.6286(5) 0.0242(3) 0.2799(2) 0.0279(14) Uani 1 1 d .
C36 C 0.7107(5) 0.0732(3) 0.2810(2) 0.0296(14) Uani 1 1 d .
C37 C 0.8123(5) 0.0619(3) 0.3029(2) 0.0329(15) Uani 1 1 d .
H37 H 0.8341 0.0194 0.3134 0.039 Uiso 1 1 calc R
C38 C 0.8854(5) 0.1126(3) 0.3100(3) 0.0340(15) Uani 1 1 d .
C39 C 0.8465(5) 0.1735(3) 0.2958(3) 0.0390(16) Uani 1 1 d .
H39 H 0.8908 0.2100 0.3021 0.047 Uiso 1 1 calc R
C40 C 0.7439(5) 0.1813(3) 0.2725(3) 0.0352(15) Uani 1 1 d .
H40 H 0.7201 0.2236 0.2623 0.042 Uiso 1 1 calc R
C41 C 0.5906(6) -0.1491(3) 0.3209(3) 0.0409(17) Uani 1 1 d .
C42 C 0.4898(7) -0.1861(4) 0.3240(4) 0.083(3) Uani 1 1 d .
H42A H 0.4524 -0.1637 0.3486 0.125 Uiso 1 1 calc R
H42B H 0.5071 -0.2299 0.3372 0.125 Uiso 1 1 calc R
H42C H 0.4460 -0.1882 0.2882 0.125 Uiso 1 1 calc R
C43 C 0.6623(7) -0.1507(4) 0.3750(3) 0.060(2) Uani 1 1 d .
H43A H 0.7297 -0.1323 0.3719 0.089 Uiso 1 1 calc R
H43B H 0.6718 -0.1955 0.3875 0.089 Uiso 1 1 calc R
H43C H 0.6319 -0.1255 0.4009 0.089 Uiso 1 1 calc R
C44 C 0.6432(7) -0.1814(4) 0.2797(3) 0.064(2) Uani 1 1 d .
H44A H 0.5979 -0.1790 0.2443 0.095 Uiso 1 1 calc R
H44B H 0.6567 -0.2267 0.2896 0.095 Uiso 1 1 calc R
H44C H 0.7089 -0.1595 0.2785 0.095 Uiso 1 1 calc R
C45 C 0.9988(6) 0.0999(3) 0.3346(3) 0.050(2) Uani 1 1 d .
C46 C 1.0063(7) 0.0815(5) 0.3935(3) 0.076(3) Uani 1 1 d .
H46A H 0.9823 0.1175 0.4130 0.115 Uiso 1 1 calc R
H46B H 1.0786 0.0714 0.4094 0.115 Uiso 1 1 calc R
H46C H 0.9629 0.0436 0.3961 0.115 Uiso 1 1 calc R
C47 C 1.0420(6) 0.0440(4) 0.3058(4) 0.064(2) Uani 1 1 d .
H47A H 1.0014 0.0049 0.3088 0.096 Uiso 1 1 calc R
H47B H 1.1147 0.0364 0.3223 0.096 Uiso 1 1 calc R
H47C H 1.0375 0.0549 0.2678 0.096 Uiso 1 1 calc R
C48 C 1.0650(7) 0.1593(4) 0.3314(5) 0.088(4) Uani 1 1 d .
H48A H 1.0555 0.1740 0.2940 0.132 Uiso 1 1 calc R
H48B H 1.1382 0.1486 0.3443 0.132 Uiso 1 1 calc R
H48C H 1.0440 0.1936 0.3537 0.132 Uiso 1 1 calc R
C50 C 0.6212(6) -0.0597(3) 0.0073(3) 0.051(2) Uani 1 1 d .
H50A H 0.6398 -0.0693 -0.0276 0.077 Uiso 1 1 calc R
H50B H 0.5455 -0.0587 0.0035 0.077 Uiso 1 1 calc R
H50C H 0.6497 -0.0931 0.0332 0.077 Uiso 1 1 calc R
C51 C 0.5746(5) 0.0910(3) 0.1608(2) 0.0297(14) Uani 1 1 d .
C52 C 0.6462(5) 0.1196(3) 0.1309(3) 0.0334(15) Uani 1 1 d .
C53 C 0.6720(6) 0.0869(3) 0.0868(3) 0.0410(17) Uani 1 1 d .
H53 H 0.7165 0.1074 0.0664 0.049 Uiso 1 1 calc R
C54 C 0.6348(6) 0.0258(3) 0.0719(2) 0.0366(16) Uani 1 1 d .
C55 C 0.5761(5) -0.0055(3) 0.1036(3) 0.0376(16) Uani 1 1 d .
H55 H 0.5542 -0.0487 0.0960 0.045 Uiso 1 1 calc R
C56 C 0.5495(5) 0.0272(3) 0.1467(2) 0.0316(14) Uani 1 1 d .
H56 H 0.5108 0.0041 0.1686 0.038 Uiso 1 1 calc R
C57 C 0.7015(6) 0.1826(3) 0.1429(3) 0.0484(19) Uani 1 1 d .
H57A H 0.7762 0.1748 0.1535 0.073 Uiso 1 1 calc R
H57B H 0.6760 0.2043 0.1722 0.073 Uiso 1 1 calc R
H57C H 0.6884 0.2099 0.1108 0.073 Uiso 1 1 calc R
C60 C 0.5471(9) 0.4136(4) 0.0627(3) 0.079(3) Uani 1 1 d .
H60A H 0.5816 0.3783 0.0473 0.119 Uiso 1 1 calc R
H60B H 0.5767 0.4549 0.0542 0.119 Uiso 1 1 calc R
H60C H 0.4727 0.4129 0.0475 0.119 Uiso 1 1 calc R
C61 C 0.5062(5) 0.2258(3) 0.1852(2) 0.0295(14) Uani 1 1 d .
C62 C 0.4714(6) 0.2376(3) 0.1294(3) 0.0394(16) Uani 1 1 d .
C63 C 0.4902(6) 0.2971(3) 0.1075(3) 0.0385(17) Uani 1 1 d .
H63 H 0.4709 0.3029 0.0697 0.046 Uiso 1 1 calc R
C64 C 0.5353(6) 0.3476(3) 0.1381(3) 0.0450(18) Uani 1 1 d .
C65 C 0.5625(6) 0.3384(3) 0.1940(3) 0.0388(16) Uani 1 1 d .
H65 H 0.5910 0.3729 0.2166 0.047 Uiso 1 1 calc R
C66 C 0.5476(5) 0.2795(3) 0.2154(3) 0.0335(15) Uani 1 1 d .
H66 H 0.5666 0.2746 0.2533 0.040 Uiso 1 1 calc R
C67 C 0.4169(6) 0.1880(3) 0.0896(3) 0.049(2) Uani 1 1 d .
H67A H 0.4322 0.1446 0.1043 0.074 Uiso 1 1 calc R
H67B H 0.4416 0.1920 0.0556 0.074 Uiso 1 1 calc R
H67C H 0.3419 0.1954 0.0834 0.074 Uiso 1 1 calc R
C70 C -0.0399(6) 0.1108(4) 0.1533(3) 0.058(2) Uani 1 1 d .
H70A H -0.0389 0.1493 0.1310 0.087 Uiso 1 1 calc R
H70B H -0.0299 0.1233 0.1912 0.087 Uiso 1 1 calc R
H70C H -0.1069 0.0889 0.1430 0.087 Uiso 1 1 calc R
C71 C 0.3538(5) 0.1262(3) 0.1914(2) 0.0305(14) Uani 1 1 d .
C72 C 0.2735(5) 0.1683(3) 0.1983(3) 0.0336(15) Uani 1 1 d .
C73 C 0.1702(6) 0.1501(3) 0.1824(3) 0.0406(17) Uani 1 1 d .
H73 H 0.1175 0.1795 0.1876 0.049 Uiso 1 1 calc R
C74 C 0.1412(5) 0.0907(3) 0.1593(3) 0.0372(16) Uani 1 1 d .
C75 C 0.2197(6) 0.0500(3) 0.1497(3) 0.0422(17) Uani 1 1 d .
H75 H 0.2028 0.0099 0.1321 0.051 Uiso 1 1 calc R
C76 C 0.3218(5) 0.0675(3) 0.1654(3) 0.0349(15) Uani 1 1 d .
H76 H 0.3738 0.0385 0.1585 0.042 Uiso 1 1 calc R
C77 C 0.2898(6) 0.2350(3) 0.2216(3) 0.0445(18) Uani 1 1 d .
H77A H 0.2229 0.2532 0.2260 0.067 Uiso 1 1 calc R
H77B H 0.3208 0.2625 0.1974 0.067 Uiso 1 1 calc R
H77C H 0.3363 0.2329 0.2566 0.067 Uiso 1 1 calc R
O1W O 0.5240(9) -0.0312(4) 0.4339(3) 0.160(4) Uani 1 1 d .
H1WA H 0.5504 0.0008 0.4204 0.192 Uiso 1 1 d R
H1WB H 0.4693 -0.0185 0.4442 0.192 Uiso 1 1 d R
O2W O 0.3501(9) 0.0227(5) 0.4622(4) 0.068(3) Uani 0.50 1 d P
H2WA H 0.3581 0.0495 0.4380 0.082 Uiso 0.50 1 d PR
H2WB H 0.3935 0.0312 0.4907 0.082 Uiso 0.50 1 d PR
O3W O 0.2026(10) -0.0507(7) 0.5167(5) 0.095(5) Uani 0.50 1 d P
H3WA H 0.2442 -0.0668 0.5431 0.114 Uiso 0.50 1 d PR
H3WB H 0.2376 -0.0283 0.4984 0.114 Uiso 0.50 1 d PR

loop_
_atom_site_aniso_label
_atom_site_aniso_U_11
_atom_site_aniso_U_22
_atom_site_aniso_U_33
_atom_site_aniso_U_23
_atom_site_aniso_U_13
_atom_site_aniso_U_12
Ir1 0.03125(16) 0.02328(14) 0.03069(14) -0.00387(11) 0.00156(11) 0.00100(12)
Ru1 0.0321(3) 0.0268(3) 0.0311(3) -0.0040(2) 0.0035(2) 0.0010(2)
Co1 0.0446(7) 0.0324(6) 0.0342(6) -0.0086(5) 0.0062(5) -0.0002(5)
Cl1 0.0454(10) 0.0351(9) 0.0366(9) -0.0005(7) 0.0042(7) 0.0103(7)
Cl2 0.0364(10) 0.0406(9) 0.0532(10) -0.0087(8) 0.0123(8) -0.0098(7)
P1 0.0392(11) 0.0305(9) 0.0343(9) -0.0050(7) 0.0051(8) -0.0047(8)
P2 0.0414(11) 0.0386(10) 0.0336(9) -0.0061(7) 0.0087(8) -0.0034(8)
P3 0.0433(11) 0.0350(10) 0.0387(10) -0.0064(7) 0.0038(8) 0.0064(8)
O1 0.059(4) 0.039(3) 0.059(3) 0.001(2) 0.024(3) -0.004(2)
O2 0.038(3) 0.048(3) 0.056(3) -0.014(2) -0.004(2) -0.001(2)
O3 0.060(4) 0.048(3) 0.041(3) 0.006(2) -0.005(3) -0.005(3)
O4 0.047(3) 0.059(3) 0.051(3) -0.010(3) 0.022(3) -0.010(3)
O5 0.044(3) 0.059(3) 0.054(3) -0.013(3) 0.013(3) 0.003(3)
O6 0.065(4) 0.043(3) 0.045(3) 0.000(2) 0.008(3) 0.009(3)
O7 0.033(3) 0.034(2) 0.035(2) -0.0036(19) 0.006(2) -0.001(2)
O8 0.044(3) 0.035(3) 0.034(2) -0.0018(19) 0.010(2) -0.002(2)
O9 0.038(3) 0.040(3) 0.034(3) -0.008(2) -0.002(2) 0.010(2)
O50 0.062(4) 0.046(3) 0.044(3) -0.017(2) 0.013(3) 0.003(3)
O60 0.078(4) 0.039(3) 0.049(3) 0.009(2) 0.012(3) -0.002(3)
O70 0.030(3) 0.048(3) 0.065(3) -0.009(3) 0.000(2) -0.002(2)
N1 0.023(3) 0.026(3) 0.035(3) 0.003(2) 0.000(2) -0.002(2)
N2 0.032(3) 0.019(2) 0.028(3) -0.001(2) 0.004(2) 0.001(2)
N3 0.037(3) 0.025(3) 0.029(3) -0.004(2) 0.000(2) -0.001(2)
C1 0.057(6) 0.039(4) 0.073(6) -0.032(4) 0.007(5) -0.006(4)
C2 0.117(9) 0.043(5) 0.045(5) -0.019(4) -0.014(5) 0.013(5)
C3 0.118(9) 0.045(5) 0.056(6) -0.027(4) 0.045(6) -0.016(5)
C4 0.055(6) 0.047(5) 0.080(6) -0.032(5) 0.021(5) 0.001(4)
C5 0.067(6) 0.026(4) 0.066(5) -0.015(3) 0.009(5) 0.006(4)
C11 0.050(5) 0.051(5) 0.051(5) -0.007(4) 0.014(4) -0.009(4)
C12 0.058(6) 0.052(5) 0.052(5) 0.012(4) 0.003(4) -0.014(4)
C13 0.070(7) 0.048(5) 0.064(6) -0.005(4) -0.022(5) -0.002(4)
C14 0.092(9) 0.152(11) 0.089(8) -0.034(8) 0.020(7) 0.060(8)
C15 0.069(7) 0.056(5) 0.060(5) 0.008(4) -0.010(5) 0.002(5)
C16 0.055(6) 0.100(8) 0.076(7) 0.027(6) -0.006(5) 0.003(5)
C17 0.051(5) 0.062(5) 0.045(5) 0.002(4) 0.008(4) -0.004(4)
C18 0.048(6) 0.119(8) 0.064(6) 0.014(6) 0.018(5) 0.001(6)
C19 0.043(5) 0.071(6) 0.073(6) -0.017(5) 0.001(4) -0.001(4)
C20 0.066(8) 0.159(12) 0.143(11) -0.053(9) -0.038(8) 0.059(8)
C21 0.045(5) 0.048(5) 0.061(5) 0.009(4) 0.011(4) -0.001(4)
C22 0.062(6) 0.058(5) 0.057(5) 0.004(4) 0.009(4) -0.006(4)
C31 0.027(4) 0.033(4) 0.040(4) -0.006(3) 0.004(3) -0.002(3)
C32 0.031(4) 0.031(4) 0.043(4) -0.005(3) 0.007(3) -0.003(3)
C33 0.033(4) 0.034(4) 0.036(4) -0.002(3) 0.008(3) 0.001(3)
C34 0.028(4) 0.030(3) 0.039(4) 0.001(3) 0.006(3) 0.000(3)
C35 0.031(4) 0.025(3) 0.028(3) -0.003(2) 0.006(3) -0.002(3)
C36 0.030(4) 0.031(3) 0.027(3) -0.004(3) 0.004(3) -0.003(3)
C37 0.030(4) 0.026(3) 0.041(4) 0.002(3) 0.000(3) 0.000(3)
C38 0.029(4) 0.031(3) 0.040(4) 0.002(3) 0.003(3) 0.004(3)
C39 0.032(4) 0.032(4) 0.052(4) -0.009(3) 0.004(3) -0.011(3)
C40 0.036(4) 0.031(4) 0.039(4) -0.004(3) 0.006(3) -0.002(3)
C41 0.037(4) 0.030(4) 0.056(4) 0.004(3) 0.011(3) -0.004(3)
C42 0.054(6) 0.039(5) 0.158(10) 0.042(6) 0.024(6) 0.001(4)
C43 0.081(7) 0.045(5) 0.048(5) 0.014(4) -0.001(4) 0.005(4)
C44 0.086(7) 0.036(4) 0.068(6) 0.007(4) 0.013(5) 0.022(4)
C45 0.035(4) 0.036(4) 0.074(6) -0.010(4) -0.002(4) -0.004(3)
C46 0.052(6) 0.098(8) 0.070(6) 0.004(6) -0.011(5) 0.010(5)
C47 0.040(5) 0.053(5) 0.097(7) -0.011(5) 0.004(5) 0.004(4)
C48 0.038(5) 0.045(5) 0.169(11) -0.013(6) -0.010(6) -0.002(4)
C50 0.062(6) 0.042(4) 0.047(5) -0.014(3) 0.004(4) 0.007(4)
C51 0.031(4) 0.030(3) 0.027(3) -0.006(3) 0.001(3) 0.006(3)
C52 0.035(4) 0.029(3) 0.035(4) -0.002(3) 0.003(3) 0.000(3)
C53 0.041(4) 0.045(4) 0.035(4) 0.003(3) 0.002(3) -0.001(3)
C54 0.045(4) 0.033(4) 0.029(3) -0.009(3) 0.000(3) 0.004(3)
C55 0.040(4) 0.029(4) 0.042(4) -0.007(3) 0.003(3) -0.001(3)
C56 0.026(4) 0.033(3) 0.035(4) -0.006(3) 0.003(3) 0.004(3)
C57 0.056(5) 0.041(4) 0.051(5) -0.012(3) 0.016(4) -0.005(4)
C60 0.133(10) 0.038(5) 0.071(6) 0.018(4) 0.031(6) -0.005(5)
C61 0.032(4) 0.023(3) 0.032(3) 0.002(3) 0.003(3) 0.009(3)
C62 0.037(4) 0.036(4) 0.042(4) -0.003(3) 0.001(3) 0.006(3)
C63 0.049(5) 0.032(4) 0.034(4) 0.004(3) 0.004(3) 0.007(3)
C64 0.054(5) 0.031(4) 0.052(4) 0.004(3) 0.017(4) 0.000(3)
C65 0.045(5) 0.029(4) 0.039(4) -0.005(3) -0.001(3) -0.002(3)
C66 0.034(4) 0.030(4) 0.037(4) -0.002(3) 0.010(3) 0.001(3)
C67 0.059(5) 0.039(4) 0.043(4) 0.001(3) -0.009(4) 0.002(4)
C70 0.031(5) 0.074(6) 0.068(6) -0.010(4) 0.006(4) 0.004(4)
C71 0.041(4) 0.027(3) 0.022(3) 0.001(2) 0.002(3) 0.008(3)
C72 0.026(4) 0.037(4) 0.034(3) -0.003(3) -0.001(3) 0.003(3)
C73 0.039(4) 0.039(4) 0.043(4) -0.005(3) 0.007(3) 0.013(3)
C74 0.033(4) 0.039(4) 0.038(4) -0.004(3) 0.002(3) 0.000(3)
C75 0.039(4) 0.034(4) 0.049(4) -0.008(3) -0.003(3) 0.004(3)
C76 0.024(4) 0.034(4) 0.044(4) -0.004(3) -0.002(3) 0.006(3)
C77 0.040(4) 0.037(4) 0.050(4) -0.009(3) -0.007(3) 0.009(3)
O1W 0.285(14) 0.079(6) 0.153(8) 0.013(5) 0.136(9) -0.012(7)
O2W 0.078(9) 0.069(8) 0.064(7) 0.039(6) 0.029(7) 0.004(6)
O3W 0.052(9) 0.159(14) 0.072(9) 0.027(9) 0.005(7) 0.020(9)

loop_
_atom_type_symbol
_atom_type_description
_atom_type_scat_dispersion_real
_atom_type_scat_dispersion_imag
_atom_type_scat_source
C C 0.0181 0.0091 'International Tables Vol C Tables 4.2.6.8 and 6.1.1.4'
H H 0.0000 0.0000 'International Tables Vol C Tables 4.2.6.8 and 6.1.1.4'
Cl Cl 0.3639 0.7018 'International Tables Vol C Tables 4.2.6.8 and 6.1.1.4'
Co Co -2.3653 3.6143 'International Tables Vol C Tables 4.2.6.8 and 6.1.1.4'
Ir Ir -4.7710 6.5667 'International Tables Vol C Tables 4.2.6.8 and 6.1.1.4'
N N 0.0311 0.0180 'International Tables Vol C Tables 4.2.6.8 and 6.1.1.4'
O O 0.0492 0.0322 'International Tables Vol C Tables 4.2.6.8 and 6.1.1.4'
P P 0.2955 0.4335 'International Tables Vol C Tables 4.2.6.8 and 6.1.1.4'
Ru Ru 0.0552 3.2960 'International Tables Vol C Tables 4.2.6.8 and 6.1.1.4'

loop_
_geom_angle_atom_site_label_1
_geom_angle_atom_site_label_2
_geom_angle_atom_site_label_3
_geom_angle
N1 Ir1 N2 87.99(19)
N1 Ir1 N3 87.6(2)
N1 Ir1 C51 167.7(2)
N1 Ir1 C61 94.8(2)
N1 Ir1 C71 92.8(2)
N2 Ir1 N3 74.53(19)
N2 Ir1 C51 85.1(2)
C51 Ir1 N3 80.7(2)
C61 Ir1 N2 175.3(2)
C61 Ir1 N3 101.7(2)
C61 Ir1 C51 91.5(2)
C61 Ir1 C71 88.1(2)
C71 Ir1 N2 95.6(2)
C71 Ir1 N3 170.1(2)
C71 Ir1 C51 98.0(2)
Cl1 Ru1 Cl2 91.64(6)
O7 Ru1 Cl1 89.96(13)
O7 Ru1 Cl2 172.51(12)
O7 Ru1 O8 88.01(17)
O8 Ru1 Cl1 83.35(13)
O8 Ru1 Cl2 84.91(13)
O9 Ru1 Cl1 167.71(12)
O9 Ru1 Cl2 91.56(14)
O9 Ru1 O7 85.40(18)
O9 Ru1 O8 85.11(17)
N1 Ru1 Cl1 93.47(17)
N1 Ru1 Cl2 90.98(17)
N1 Ru1 O7 96.2(2)
N1 Ru1 O8 174.7(2)
N1 Ru1 O9 98.3(2)
P2 Co1 P1 91.67(8)
P3 Co1 P1 90.64(8)
P3 Co1 P2 90.47(8)
C1 Co1 P1 90.1(2)
C1 Co1 P2 132.9(3)
C1 Co1 P3 136.6(3)
C2 Co1 P1 110.5(3)
C2 Co1 P2 97.0(3)
C2 Co1 P3 157.2(3)
C2 Co1 C1 39.7(3)
C2 Co1 C5 65.9(3)
C3 Co1 P1 150.8(3)
C3 Co1 P2 92.4(3)
C3 Co1 P3 118.2(4)
C3 Co1 C1 66.4(4)
C3 Co1 C2 40.2(4)
C3 Co1 C4 38.4(3)
C3 Co1 C5 65.1(3)
C4 Co1 P1 146.4(3)
C4 Co1 P2 121.8(3)
C4 Co1 P3 91.4(3)
C4 Co1 C1 66.1(3)
C4 Co1 C2 66.3(4)
C4 Co1 C5 39.2(3)
C5 Co1 P1 107.7(3)
C5 Co1 P2 157.5(2)
C5 Co1 P3 100.4(2)
C5 Co1 C1 39.0(3)
O1 P1 Co1 103.5(2)
O2 P1 Co1 113.6(2)
O2 P1 O1 101.0(3)
O7 P1 Co1 121.5(2)
O7 P1 O1 109.0(3)
O7 P1 O2 106.2(3)
O3 P2 Co1 108.8(2)
O3 P2 O4 101.3(3)
O4 P2 Co1 114.2(2)
O8 P2 Co1 116.42(19)
O8 P2 O3 108.3(3)
O8 P2 O4 106.7(3)
O5 P3 Co1 106.9(2)
O6 P3 Co1 113.6(2)
O6 P3 O5 98.3(3)
O9 P3 Co1 120.60(19)
O9 P3 O5 108.0(3)
O9 P3 O6 107.0(3)
C11 O1 P1 124.7(5)
C13 O2 P1 124.0(5)
C15 O3 P2 119.4(5)
C17 O4 P2 121.6(4)
C19 O5 P3 120.1(5)
C21 O6 P3 124.1(5)
P1 O7 Ru1 130.6(3)
P2 O8 Ru1 136.4(3)
P3 O9 Ru1 131.6(3)
C54 O50 C50 117.2(6)
C64 O60 C60 116.9(6)
C74 O70 C70 117.7(6)
Ru1 N1 Ir1 163.7(3)
C31 N2 Ir1 124.6(4)
C35 N2 Ir1 116.8(4)
C35 N2 C31 118.6(5)
C36 N3 Ir1 115.6(4)
C40 N3 Ir1 127.5(4)
C40 N3 C36 116.8(6)
C2 C1 Co1 69.5(5)
C5 C1 Co1 70.3(4)
C5 C1 C2 107.3(9)
C1 C2 Co1 70.8(4)
C1 C2 C3 106.4(8)
C3 C2 Co1 69.4(5)
C2 C3 Co1 70.3(5)
C4 C3 Co1 71.2(5)
C4 C3 C2 109.1(8)
C3 C4 Co1 70.4(5)
C3 C4 C5 108.3(9)
C5 C4 Co1 71.0(4)
C1 C5 Co1 70.6(4)
C4 C5 Co1 69.8(4)
C4 C5 C1 108.9(8)
O1 C11 C12 107.5(6)
O2 C13 C14 108.6(8)
O3 C15 C16 109.3(7)
O4 C17 C18 108.7(7)
C20 C19 O5 110.7(7)
O6 C21 C22 109.3(7)
N2 C31 C32 122.0(6)
C31 C32 C33 120.9(6)
C32 C33 C34 116.3(6)
C32 C33 C41 123.7(6)
C34 C33 C41 120.0(6)
C35 C34 C33 120.8(6)
N2 C35 C34 121.1(6)
N2 C35 C36 115.7(5)
C34 C35 C36 123.0(6)
N3 C36 C35 114.7(6)
N3 C36 C37 122.2(6)
C37 C36 C35 122.8(6)
C36 C37 C38 120.8(6)
C37 C38 C45 120.8(6)
C39 C38 C37 115.9(6)
C39 C38 C45 123.3(6)
C40 C39 C38 120.3(6)
N3 C40 C39 123.7(6)
C33 C41 C42 111.0(6)
C43 C41 C33 110.3(6)
C43 C41 C42 109.5(7)
C44 C41 C33 108.0(6)
C44 C41 C42 108.7(7)
C44 C41 C43 109.3(7)
C38 C45 C46 108.8(7)
C38 C45 C47 110.8(6)
C46 C45 C47 108.4(7)
C48 C45 C38 111.2(6)
C48 C45 C46 108.8(7)
C48 C45 C47 108.8(7)
C52 C51 Ir1 125.5(4)
C56 C51 Ir1 120.7(5)
C56 C51 C52 113.7(5)
C51 C52 C57 126.2(6)
C53 C52 C51 119.9(6)
C53 C52 C57 113.8(6)
C54 C53 C52 122.3(7)
C53 C54 O50 115.4(6)
C55 C54 O50 125.9(6)
C55 C54 C53 118.7(6)
C54 C55 C56 118.8(6)
C55 C56 C51 125.8(6)
C62 C61 Ir1 127.0(5)
C66 C61 Ir1 117.7(4)
C66 C61 C62 115.2(6)
C61 C62 C67 124.4(6)
C63 C62 C61 120.0(6)
C63 C62 C67 115.6(6)
C64 C63 C62 122.7(6)
O60 C64 C65 115.8(6)
C63 C64 O60 126.1(7)
C63 C64 C65 118.0(6)
C66 C65 C64 119.6(6)
C65 C66 C61 124.3(6)
C72 C71 Ir1 126.0(5)
C72 C71 C76 115.5(6)
C76 C71 Ir1 118.0(4)
C71 C72 C77 124.5(6)
C73 C72 C71 120.5(6)
C73 C72 C77 115.1(6)
C74 C73 C72 122.6(6)
O70 C74 C73 125.2(6)
O70 C74 C75 117.3(6)
C73 C74 C75 117.4(6)
C76 C75 C74 120.1(6)
C75 C76 C71 123.6(6)

loop_
_geom_bond_atom_site_label_1
_geom_bond_atom_site_label_2
_geom_bond_distance
Ir1 N1 1.872(5)
Ir1 N2 2.154(5)
Ir1 N3 2.194(5)
Ir1 C51 2.167(6)
Ir1 C61 2.070(6)
Ir1 C71 2.100(7)
Ru1 Cl1 2.3445(16)
Ru1 Cl2 2.3582(17)
Ru1 O7 2.073(4)
Ru1 O8 2.101(4)
Ru1 O9 2.068(4)
Ru1 N1 1.679(5)
Co1 P1 2.158(2)
Co1 P2 2.155(2)
Co1 P3 2.153(2)
Co1 C1 2.090(7)
Co1 C2 2.073(8)
Co1 C3 2.061(7)
Co1 C4 2.071(7)
Co1 C5 2.085(7)
P1 O1 1.591(5)
P1 O2 1.587(5)
P1 O7 1.519(4)
P2 O3 1.601(5)
P2 O4 1.605(5)
P2 O8 1.503(4)
P3 O5 1.604(5)
P3 O6 1.576(5)
P3 O9 1.529(4)
O1 C11 1.423(8)
O2 C13 1.414(9)
O3 C15 1.440(9)
O4 C17 1.461(9)
O5 C19 1.431(9)
O6 C21 1.431(8)
O50 C50 1.422(8)
O50 C54 1.387(7)
O60 C60 1.423(9)
O60 C64 1.373(8)
O70 C70 1.416(8)
O70 C74 1.376(8)
N2 C31 1.350(8)
N2 C35 1.350(8)
N3 C36 1.363(8)
N3 C40 1.339(8)
C1 C2 1.415(12)
C1 C5 1.395(11)
C2 C3 1.422(13)
C3 C4 1.359(12)
C4 C5 1.393(11)
C11 C12 1.501(9)
C13 C14 1.476(13)
C15 C16 1.491(11)
C17 C18 1.493(11)
C19 C20 1.408(12)
C21 C22 1.482(10)
C31 C32 1.363(9)
C32 C33 1.385(9)
C33 C34 1.398(9)
C33 C41 1.520(9)
C34 C35 1.376(8)
C35 C36 1.478(8)
C36 C37 1.366(9)
C37 C38 1.412(9)
C38 C39 1.385(9)
C38 C45 1.524(9)
C39 C40 1.374(9)
C41 C42 1.544(10)
C41 C43 1.513(9)
C41 C44 1.512(10)
C45 C46 1.528(11)
C45 C47 1.534(10)
C45 C48 1.518(10)
C51 C52 1.440(9)
C51 C56 1.394(8)
C52 C53 1.402(9)
C52 C57 1.498(9)
C53 C54 1.385(9)
C54 C55 1.374(9)
C55 C56 1.386(8)
C61 C62 1.425(8)
C61 C66 1.404(8)
C62 C63 1.394(9)
C62 C67 1.521(9)
C63 C64 1.371(9)
C64 C65 1.407(9)
C65 C66 1.365(9)
C71 C72 1.405(9)
C71 C76 1.409(8)
C72 C73 1.391(9)
C72 C77 1.504(8)
C73 C74 1.387(9)
C74 C75 1.388(9)
C75 C76 1.373(9)
